data_4515029
loop_
_publ_author_name
'Dosso, Jacopo'
'Marinelli, Davide'
'Demitri, Nicola'
'Bonifazi, Davide'

_publ_section_title
;
 Structural Properties of Highly Doped Borazino Polyphenylenes Obtained
 through Condensation Reaction.
;
_journal_issue 5
_journal_name_full 'ACS omega'
_journal_page_first 9343
_journal_page_last 9351
_journal_paper_doi 10.1021/acsomega.9b00830
_journal_volume 4
_journal_year 2019
_chemical_absolute_configuration ad
_chemical_formula_moiety 'C42 H42 B3 N3'
_chemical_formula_sum 'C42 H42 B3 N3'
_chemical_formula_weight 621.21
_space_group_crystal_system monoclinic
_space_group_IT_number 9
_space_group_name_Hall 'C -2yc'
_space_group_name_H-M_alt 'C 1 c 1'
_symmetry_space_group_name_Hall 'C -2yc'
_symmetry_space_group_name_H-M 'C 1 c 1'
_atom_sites_solution_hydrogens geom
_atom_sites_solution_primary direct
_atom_sites_solution_secondary difmap
_audit_creation_method SHELXL-2017/1
_cell_angle_alpha 90
_cell_angle_beta 101.26(3)
_cell_angle_gamma 90
_cell_formula_units_Z 4
_cell_length_a 12.091(2)
_cell_length_b 21.639(4)
_cell_length_c 13.768(3)
_cell_measurement_reflns_used 29167
_cell_measurement_temperature 100(2)
_cell_measurement_theta_max 29.999
_cell_measurement_theta_min 1.854
_cell_volume 3532.9(12)
_computing_cell_refinement 'XDS (Kabsch, 2010)'
_computing_data_collection 'Elettra XRD1 Data Collection SW'
_computing_data_reduction 'XDS (Kabsch, 2010)'
_computing_molecular_graphics 'Ortep3 for Windows - Coot'
_computing_publication_material 'enCIFer - publCIF'
_computing_structure_refinement 'SHELXL-2017/1 (Sheldrick, 2015)'
_computing_structure_solution 'SHELXT (Sheldrick, 2015)'
_diffrn_ambient_temperature 100(2)
_diffrn_measured_fraction_theta_full 0.993
_diffrn_measured_fraction_theta_max 0.975
_diffrn_measurement_device_type
;
'Huber 4-circles Kappa Goniometer, Pilatus 2M detector'
;
_diffrn_measurement_method 'Rotating crystal'
_diffrn_radiation_type Synchrotron
_diffrn_radiation_wavelength 0.700
_diffrn_reflns_av_R_equivalents 0.0160
_diffrn_reflns_av_unetI/netI 0.0152
_diffrn_reflns_Laue_measured_fraction_full 0.993
_diffrn_reflns_Laue_measured_fraction_max 0.975
_diffrn_reflns_limit_h_max 17
_diffrn_reflns_limit_h_min -17
_diffrn_reflns_limit_k_max 28
_diffrn_reflns_limit_k_min -28
_diffrn_reflns_limit_l_max 19
_diffrn_reflns_limit_l_min -19
_diffrn_reflns_number 33042
_diffrn_reflns_point_group_measured_fraction_full 0.986
_diffrn_reflns_point_group_measured_fraction_max 0.967
_diffrn_reflns_theta_full 24.835
_diffrn_reflns_theta_max 29.999
_diffrn_reflns_theta_min 1.854
_diffrn_source 'Elettra Synchrotron - XRD1 BL'
_diffrn_standards_decay_% 0
_diffrn_standards_interval_count 0
_diffrn_standards_number 0
_exptl_absorpt_coefficient_mu 0.064
_exptl_absorpt_correction_type none
_exptl_crystal_colour Colourless
_exptl_crystal_density_diffrn 1.168
_exptl_crystal_description Prism
_exptl_crystal_F_000 1320
_exptl_crystal_size_max 0.100
_exptl_crystal_size_mid 0.100
_exptl_crystal_size_min 0.050
_refine_diff_density_max 0.323
_refine_diff_density_min -0.225
_refine_diff_density_rms 0.047
_refine_ls_abs_structure_details
;
 Flack x determined using 5130 quotients [(I+)-(I-)]/[(I+)+(I-)]
 (Parsons, Flack and Wagner, Acta Cryst. B69 (2013) 249-259).
;
_refine_ls_abs_structure_Flack 0.05(14)
_refine_ls_extinction_coef 0.0221(14)
_refine_ls_extinction_expression Fc^*^=kFc[1+0.001xFc^2^\l^3^/sin(2\q)]^-1/4^
_refine_ls_extinction_method 'SHELXL-2017/1 (Sheldrick 2017)'
_refine_ls_goodness_of_fit_ref 1.039
_refine_ls_hydrogen_treatment constr
_refine_ls_matrix_type full
_refine_ls_number_parameters 440
_refine_ls_number_reflns 10445
_refine_ls_number_restraints 2
_refine_ls_restrained_S_all 1.039
_refine_ls_R_factor_all 0.0325
_refine_ls_R_factor_gt 0.0325
_refine_ls_shift/su_max 0.001
_refine_ls_shift/su_mean 0.000
_refine_ls_structure_factor_coef Fsqd
_refine_ls_weighting_details 'w=1/[\s^2^(Fo^2^)+(0.0680P)^2^+0.5768P] where P=(Fo^2^+2Fc^2^)/3'
_refine_ls_weighting_scheme calc
_refine_ls_wR_factor_gt 0.0898
_refine_ls_wR_factor_ref 0.0899
_reflns_Friedel_coverage 0.979
_reflns_Friedel_fraction_full 0.979
_reflns_Friedel_fraction_max 0.958
_reflns_number_gt 10422
_reflns_number_total 10445
_reflns_threshold_expression 'I > 2\s(I)'
_cod_data_source_file ao9b00830_si_002.cif
_cod_data_source_block 1Xyl
_cod_original_cell_volume 3532.8(13)
_cod_database_code 4515029
_shelx_shelxl_version_number 2017/1
_shelx_space_group_comment
;
The symmetry employed for this shelxl refinement is uniquely defined
by the following loop, which should always be used as a source of
symmetry information in preference to the above space-group names.
They are only intended as comments.
;
_shelx_estimated_absorpt_t_min 0.994
_shelx_estimated_absorpt_t_max 0.997

loop_
_space_group_symop_operation_xyz
'x, y, z'
'x, -y, z+1/2'
'x+1/2, y+1/2, z'
'x+1/2, -y+1/2, z+1/2'

loop_
_atom_site_label
_atom_site_type_symbol
_atom_site_fract_x
_atom_site_fract_y
_atom_site_fract_z
_atom_site_U_iso_or_equiv
_atom_site_adp_type
_atom_site_occupancy
_atom_site_site_symmetry_order
_atom_site_calc_flag
_atom_site_refinement_flags_posn
_atom_site_refinement_flags_adp
C42 C -0.25431(13) -0.41158(7) -0.33624(10) 0.0277(3) Uani 1 1 d . .
H42A H -0.327187 -0.432429 -0.341399 0.042 Uiso 1 1 calc R U
H42B H -0.262845 -0.367625 -0.322234 0.042 Uiso 1 1 calc R U
H42C H -0.199289 -0.430239 -0.282523 0.042 Uiso 1 1 calc R U
C40 C -0.21366(10) -0.41845(6) -0.43267(10) 0.0205(2) Uani 1 1 d . .
C39 C -0.10232(11) -0.43622(7) -0.43090(12) 0.0282(3) Uani 1 1 d . .
H39 H -0.052853 -0.442601 -0.369081 0.034 Uiso 1 1 calc R U
C38 C -0.06255(12) -0.44474(7) -0.51842(14) 0.0325(3) Uani 1 1 d . .
H38 H 0.013549 -0.456583 -0.516254 0.039 Uiso 1 1 calc R U
C37 C -0.13521(12) -0.43577(7) -0.60896(12) 0.0282(3) Uani 1 1 d . .
H37 H -0.108823 -0.442700 -0.668674 0.034 Uiso 1 1 calc R U
C36 C -0.24681(11) -0.41665(6) -0.61326(10) 0.0210(2) Uani 1 1 d . .
C41 C -0.32159(14) -0.40630(8) -0.71364(11) 0.0298(3) Uani 1 1 d . .
H41B H -0.396537 -0.393044 -0.704917 0.045 Uiso 1 1 calc R U
H41A H -0.328231 -0.444881 -0.751615 0.045 Uiso 1 1 calc R U
H41C H -0.288431 -0.374274 -0.749392 0.045 Uiso 1 1 calc R U
C35 C -0.28699(9) -0.40741(5) -0.52478(9) 0.01621(19) Uani 1 1 d . .
B3 B -0.41132(10) -0.38525(6) -0.52412(8) 0.0140(2) Uani 1 1 d . .
N3 N -0.50521(8) -0.42799(5) -0.53851(7) 0.01394(17) Uani 1 1 d . .
C29 C -0.48330(9) -0.49112(5) -0.56401(8) 0.01447(19) Uani 1 1 d . .
C30 C -0.51956(10) -0.51235(6) -0.66073(9) 0.0194(2) Uani 1 1 d . .
H30 H -0.562128 -0.486060 -0.709377 0.023 Uiso 1 1 calc R U
C31 C -0.49305(11) -0.57247(6) -0.68585(9) 0.0234(2) Uani 1 1 d . .
H31 H -0.517560 -0.586880 -0.751716 0.028 Uiso 1 1 calc R U
C32 C -0.43069(11) -0.61144(6) -0.61454(10) 0.0225(2) Uani 1 1 d . .
H32 H -0.411773 -0.652004 -0.632050 0.027 Uiso 1 1 calc R U
C33 C -0.39654(11) -0.59054(6) -0.51796(10) 0.0210(2) Uani 1 1 d . .
H33 H -0.355062 -0.617104 -0.469119 0.025 Uiso 1 1 calc R U
C34 C -0.42288(10) -0.53068(6) -0.49235(8) 0.0182(2) Uani 1 1 d . .
H34 H -0.399723 -0.516742 -0.426062 0.022 Uiso 1 1 calc R U
B2 B -0.61814(10) -0.40925(6) -0.53026(8) 0.0136(2) Uani 1 1 d . .
C21 C -0.72165(9) -0.45420(5) -0.56552(8) 0.01413(18) Uani 1 1 d . .
C22 C -0.78978(9) -0.44384(5) -0.66055(8) 0.01590(19) Uani 1 1 d . .
C27 C -0.77089(11) -0.38811(6) -0.72132(9) 0.0209(2) Uani 1 1 d . .
H27B H -0.794592 -0.350716 -0.690812 0.031 Uiso 1 1 calc R U
H27A H -0.815149 -0.392466 -0.788633 0.031 Uiso 1 1 calc R U
H27C H -0.690667 -0.384991 -0.723948 0.031 Uiso 1 1 calc R U
C23 C -0.87481(10) -0.48626(6) -0.69892(9) 0.0200(2) Uani 1 1 d . .
H23 H -0.919470 -0.479749 -0.762943 0.024 Uiso 1 1 calc R U
C24 C -0.89455(10) -0.53792(6) -0.64413(10) 0.0217(2) Uani 1 1 d . .
H24 H -0.952233 -0.566416 -0.670952 0.026 Uiso 1 1 calc R U
C25 C -0.82970(10) -0.54770(6) -0.55013(9) 0.0197(2) Uani 1 1 d . .
H25 H -0.844027 -0.582563 -0.512510 0.024 Uiso 1 1 calc R U
C26 C -0.74316(9) -0.50622(5) -0.51067(8) 0.01603(19) Uani 1 1 d . .
C28 C -0.67548(11) -0.51783(6) -0.40761(9) 0.0205(2) Uani 1 1 d . .
H28C H -0.650547 -0.561005 -0.402037 0.031 Uiso 1 1 calc R U
H28B H -0.722556 -0.509468 -0.358682 0.031 Uiso 1 1 calc R U
H28A H -0.609529 -0.490548 -0.395417 0.031 Uiso 1 1 calc R U
N2 N -0.63142(8) -0.34712(4) -0.49518(7) 0.01374(16) Uani 1 1 d . .
C15 C -0.73650(9) -0.33074(5) -0.46621(8) 0.01482(19) Uani 1 1 d . .
C20 C -0.76439(10) -0.35904(6) -0.38301(9) 0.0191(2) Uani 1 1 d . .
H20 H -0.715359 -0.389174 -0.347502 0.023 Uiso 1 1 calc R U
C19 C -0.86388(11) -0.34333(7) -0.35170(10) 0.0236(2) Uani 1 1 d . .
H19 H -0.881760 -0.362542 -0.294661 0.028 Uiso 1 1 calc R U
C18 C -0.93715(11) -0.29956(7) -0.40377(11) 0.0249(2) Uani 1 1 d . .
H18 H -1.005155 -0.289134 -0.382845 0.030 Uiso 1 1 calc R U
C17 C -0.90939(10) -0.27127(6) -0.48693(10) 0.0232(2) Uani 1 1 d . .
H17 H -0.958872 -0.241438 -0.522735 0.028 Uiso 1 1 calc R U
C16 C -0.80926(10) -0.28648(6) -0.51802(9) 0.0187(2) Uani 1 1 d . .
H16 H -0.790740 -0.266724 -0.574362 0.022 Uiso 1 1 calc R U
B1 B -0.54321(10) -0.30105(6) -0.48791(8) 0.0135(2) Uani 1 1 d . .
C7 C -0.56251(9) -0.23118(5) -0.46119(8) 0.01558(19) Uani 1 1 d . .
C8 C -0.58866(10) -0.18639(6) -0.53694(10) 0.0207(2) Uani 1 1 d . .
C13 C -0.60217(14) -0.20460(8) -0.64480(11) 0.0305(3) Uani 1 1 d . .
H13B H -0.555397 -0.177661 -0.677415 0.046 Uiso 1 1 calc R U
H13A H -0.681412 -0.200287 -0.677430 0.046 Uiso 1 1 calc R U
H13C H -0.578437 -0.247630 -0.649371 0.046 Uiso 1 1 calc R U
C9 C -0.60444(12) -0.12476(7) -0.51234(13) 0.0296(3) Uani 1 1 d . .
H9 H -0.622449 -0.094779 -0.563390 0.036 Uiso 1 1 calc R U
C10 C -0.59403(13) -0.10687(7) -0.41388(15) 0.0338(3) Uani 1 1 d . .
H10 H -0.604832 -0.064868 -0.397936 0.041 Uiso 1 1 calc R U
C11 C -0.56780(12) -0.15058(7) -0.33888(12) 0.0287(3) Uani 1 1 d . .
H11 H -0.560440 -0.138217 -0.271719 0.034 Uiso 1 1 calc R U
C12 C -0.55214(10) -0.21268(6) -0.36149(9) 0.0192(2) Uani 1 1 d . .
C14 C -0.52323(12) -0.25920(7) -0.27817(9) 0.0254(2) Uani 1 1 d . .
H14A H -0.590392 -0.283537 -0.273686 0.038 Uiso 1 1 calc R U
H14B H -0.496990 -0.237373 -0.215537 0.038 Uiso 1 1 calc R U
H14C H -0.463585 -0.286769 -0.291390 0.038 Uiso 1 1 calc R U
N1 N -0.43529(8) -0.32108(5) -0.50648(7) 0.01410(17) Uani 1 1 d . .
C1 C -0.34656(9) -0.27587(5) -0.50581(8) 0.01550(19) Uani 1 1 d . .
C2 C -0.32032(12) -0.25610(7) -0.59533(10) 0.0240(2) Uani 1 1 d . .
H2 H -0.360138 -0.272599 -0.656126 0.029 Uiso 1 1 calc R U
C3 C -0.23564(13) -0.21212(7) -0.59565(12) 0.0301(3) Uani 1 1 d . .
H3 H -0.218657 -0.198639 -0.656750 0.036 Uiso 1 1 calc R U
C4 C -0.17614(11) -0.18798(6) -0.50709(13) 0.0281(3) Uani 1 1 d . .
H4 H -0.118563 -0.158161 -0.507451 0.034 Uiso 1 1 calc R U
C5 C -0.20168(11) -0.20788(6) -0.41812(12) 0.0264(3) Uani 1 1 d . .
H5 H -0.160846 -0.191798 -0.357399 0.032 Uiso 1 1 calc R U
C6 C -0.28702(10) -0.25143(6) -0.41713(10) 0.0207(2) Uani 1 1 d . .
H6 H -0.304456 -0.264366 -0.355917 0.025 Uiso 1 1 calc R U

loop_
_atom_site_aniso_label
_atom_site_aniso_U_11
_atom_site_aniso_U_22
_atom_site_aniso_U_33
_atom_site_aniso_U_23
_atom_site_aniso_U_13
_atom_site_aniso_U_12
C42 0.0333(7) 0.0264(7) 0.0200(5) -0.0031(4) -0.0034(5) -0.0006(5)
C40 0.0175(5) 0.0136(5) 0.0279(5) -0.0011(4) -0.0015(4) -0.0002(4)
C39 0.0180(5) 0.0195(6) 0.0430(7) 0.0012(5) -0.0037(5) 0.0023(4)
C38 0.0168(5) 0.0232(7) 0.0582(10) 0.0020(6) 0.0086(6) 0.0048(5)
C37 0.0241(6) 0.0209(6) 0.0440(8) 0.0005(5) 0.0176(5) 0.0032(5)
C36 0.0205(5) 0.0178(5) 0.0271(5) 0.0000(4) 0.0101(4) 0.0016(4)
C41 0.0338(7) 0.0349(8) 0.0227(5) -0.0003(5) 0.0107(5) 0.0029(6)
C35 0.0134(4) 0.0128(5) 0.0224(5) -0.0013(3) 0.0035(4) 0.0003(3)
B3 0.0132(5) 0.0144(5) 0.0142(4) -0.0013(4) 0.0023(3) 0.0009(4)
N3 0.0133(4) 0.0124(4) 0.0158(4) -0.0019(3) 0.0018(3) 0.0013(3)
C29 0.0131(4) 0.0128(5) 0.0173(4) -0.0020(3) 0.0023(3) 0.0002(3)
C30 0.0205(5) 0.0191(5) 0.0175(5) -0.0036(4) 0.0006(4) 0.0029(4)
C31 0.0257(6) 0.0210(6) 0.0225(5) -0.0074(4) 0.0025(4) 0.0018(4)
C32 0.0237(5) 0.0150(5) 0.0289(6) -0.0048(4) 0.0056(4) 0.0014(4)
C33 0.0206(5) 0.0147(5) 0.0268(5) 0.0002(4) 0.0021(4) 0.0023(4)
C34 0.0182(5) 0.0149(5) 0.0200(5) -0.0006(4) 0.0004(4) 0.0012(4)
B2 0.0131(5) 0.0132(5) 0.0143(4) 0.0000(4) 0.0022(4) 0.0001(4)
C21 0.0124(4) 0.0142(5) 0.0156(4) -0.0016(3) 0.0022(3) 0.0002(3)
C22 0.0137(4) 0.0171(5) 0.0166(4) -0.0013(4) 0.0023(3) 0.0011(4)
C27 0.0233(5) 0.0205(6) 0.0176(4) 0.0022(4) 0.0008(4) 0.0006(4)
C23 0.0161(5) 0.0227(6) 0.0200(5) -0.0047(4) 0.0002(4) -0.0004(4)
C24 0.0162(5) 0.0210(6) 0.0279(6) -0.0068(4) 0.0044(4) -0.0042(4)
C25 0.0176(5) 0.0163(5) 0.0258(5) -0.0017(4) 0.0062(4) -0.0020(4)
C26 0.0164(4) 0.0145(5) 0.0175(4) -0.0006(4) 0.0039(3) -0.0003(3)
C28 0.0239(5) 0.0189(5) 0.0182(5) 0.0033(4) 0.0028(4) 0.0000(4)
N2 0.0119(4) 0.0127(4) 0.0169(4) -0.0007(3) 0.0037(3) 0.0013(3)
C15 0.0127(4) 0.0137(5) 0.0184(4) -0.0011(3) 0.0038(3) 0.0007(3)
C20 0.0175(5) 0.0193(5) 0.0214(5) 0.0025(4) 0.0058(4) 0.0014(4)
C19 0.0209(5) 0.0252(6) 0.0274(6) 0.0030(4) 0.0115(4) 0.0004(4)
C18 0.0179(5) 0.0245(6) 0.0352(6) 0.0012(5) 0.0124(4) 0.0034(4)
C17 0.0173(5) 0.0224(6) 0.0307(6) 0.0028(4) 0.0071(4) 0.0061(4)
C16 0.0159(4) 0.0177(5) 0.0227(5) 0.0023(4) 0.0043(4) 0.0035(4)
B1 0.0134(5) 0.0129(5) 0.0145(4) 0.0000(4) 0.0032(3) 0.0006(4)
C7 0.0139(4) 0.0129(5) 0.0203(5) 0.0000(4) 0.0042(3) 0.0003(3)
C8 0.0173(5) 0.0162(5) 0.0285(6) 0.0055(4) 0.0042(4) 0.0003(4)
C13 0.0342(7) 0.0319(7) 0.0245(6) 0.0110(5) 0.0034(5) 0.0023(6)
C9 0.0225(6) 0.0150(6) 0.0508(9) 0.0074(5) 0.0055(5) 0.0018(4)
C10 0.0256(6) 0.0148(6) 0.0606(10) -0.0070(6) 0.0074(6) 0.0019(5)
C11 0.0244(6) 0.0224(6) 0.0396(7) -0.0139(5) 0.0073(5) -0.0007(5)
C12 0.0175(5) 0.0171(5) 0.0238(5) -0.0046(4) 0.0061(4) -0.0007(4)
C14 0.0305(6) 0.0280(6) 0.0184(5) -0.0020(4) 0.0064(4) -0.0019(5)
N1 0.0126(4) 0.0126(4) 0.0174(4) -0.0011(3) 0.0039(3) -0.0009(3)
C1 0.0135(4) 0.0126(5) 0.0212(5) -0.0006(4) 0.0053(3) -0.0003(3)
C2 0.0245(5) 0.0242(6) 0.0251(6) 0.0024(4) 0.0097(4) -0.0032(4)
C3 0.0282(6) 0.0255(7) 0.0414(7) 0.0063(5) 0.0187(6) -0.0026(5)
C4 0.0191(5) 0.0157(6) 0.0529(8) -0.0020(5) 0.0156(5) -0.0020(4)
C5 0.0176(5) 0.0203(6) 0.0414(7) -0.0094(5) 0.0062(5) -0.0037(4)
C6 0.0175(5) 0.0203(6) 0.0245(5) -0.0049(4) 0.0044(4) -0.0032(4)

loop_
_atom_type_symbol
_atom_type_description
_atom_type_scat_dispersion_real
_atom_type_scat_dispersion_imag
_atom_type_scat_source
C C 0.0030 0.0016 'International Tables Vol C Tables 4.2.6.8 and 6.1.1.4'
B B 0.0015 0.0007 'International Tables Vol C Tables 4.2.6.8 and 6.1.1.4'
N N 0.0059 0.0032 'International Tables Vol C Tables 4.2.6.8 and 6.1.1.4'
H H 0.0000 0.0000 'International Tables Vol C Tables 4.2.6.8 and 6.1.1.4'

loop_
_geom_angle_atom_site_label_1
_geom_angle_atom_site_label_2
_geom_angle_atom_site_label_3
_geom_angle
C40 C42 H42A 109.5
C40 C42 H42B 109.5
H42A C42 H42B 109.5
C40 C42 H42C 109.5
H42A C42 H42C 109.5
H42B C42 H42C 109.5
C39 C40 C35 119.62(13)
C39 C40 C42 119.35(13)
C35 C40 C42 121.03(11)
C38 C39 C40 121.05(14)
C38 C39 H39 119.5
C40 C39 H39 119.5
C37 C38 C39 119.47(13)
C37 C38 H38 120.3
C39 C38 H38 120.3
C38 C37 C36 120.88(13)
C38 C37 H37 119.6
C36 C37 H37 119.6
C37 C36 C35 119.76(12)
C37 C36 C41 118.74(12)
C35 C36 C41 121.50(11)
C36 C41 H41B 109.5
C36 C41 H41A 109.5
H41B C41 H41A 109.5
C36 C41 H41C 109.5
H41B C41 H41C 109.5
H41A C41 H41C 109.5
C36 C35 C40 119.17(11)
C36 C35 B3 122.44(10)
C40 C35 B3 118.38(10)
N3 B3 N1 117.28(9)
N3 B3 C35 121.80(10)
N1 B3 C35 120.91(10)
C29 N3 B3 117.41(9)
C29 N3 B2 120.18(9)
B3 N3 B2 122.40(10)
C30 C29 C34 119.64(11)
C30 C29 N3 120.25(10)
C34 C29 N3 120.09(9)
C29 C30 C31 119.83(11)
C29 C30 H30 120.1
C31 C30 H30 120.1
C32 C31 C30 120.36(11)
C32 C31 H31 119.8
C30 C31 H31 119.8
C33 C32 C31 119.65(12)
C33 C32 H32 120.2
C31 C32 H32 120.2
C32 C33 C34 120.29(11)
C32 C33 H33 119.9
C34 C33 H33 119.9
C33 C34 C29 120.21(11)
C33 C34 H34 119.9
C29 C34 H34 119.9
N2 B2 N3 116.96(10)
N2 B2 C21 122.66(10)
N3 B2 C21 120.25(10)
C26 C21 C22 119.03(10)
C26 C21 B2 122.97(9)
C22 C21 B2 117.80(10)
C23 C22 C21 119.61(11)
C23 C22 C27 119.54(10)
C21 C22 C27 120.84(10)
C22 C27 H27B 109.5
C22 C27 H27A 109.5
H27B C27 H27A 109.5
C22 C27 H27C 109.5
H27B C27 H27C 109.5
H27A C27 H27C 109.5
C24 C23 C22 120.74(11)
C24 C23 H23 119.6
C22 C23 H23 119.6
C25 C24 C23 119.98(11)
C25 C24 H24 120.0
C23 C24 H24 120.0
C24 C25 C26 120.27(12)
C24 C25 H25 119.9
C26 C25 H25 119.9
C25 C26 C21 120.34(11)
C25 C26 C28 118.80(11)
C21 C26 C28 120.84(10)
C26 C28 H28C 109.5
C26 C28 H28B 109.5
H28C C28 H28B 109.5
C26 C28 H28A 109.5
H28C C28 H28A 109.5
H28B C28 H28A 109.5
B2 N2 C15 118.66(9)
B2 N2 B1 122.26(9)
C15 N2 B1 119.08(9)
C20 C15 C16 119.34(10)
C20 C15 N2 118.93(10)
C16 C15 N2 121.72(10)
C19 C20 C15 120.45(11)
C19 C20 H20 119.8
C15 C20 H20 119.8
C18 C19 C20 120.34(12)
C18 C19 H19 119.8
C20 C19 H19 119.8
C19 C18 C17 119.26(11)
C19 C18 H18 120.4
C17 C18 H18 120.4
C18 C17 C16 120.57(12)
C18 C17 H17 119.7
C16 C17 H17 119.7
C15 C16 C17 120.04(11)
C15 C16 H16 120.0
C17 C16 H16 120.0
N1 B1 N2 117.36(10)
N1 B1 C7 120.44(10)
N2 B1 C7 122.20(9)
C12 C7 C8 119.18(11)
C12 C7 B1 120.49(10)
C8 C7 B1 120.32(10)
C9 C8 C7 119.78(12)
C9 C8 C13 119.47(12)
C7 C8 C13 120.73(12)
C8 C13 H13B 109.5
C8 C13 H13A 109.5
H13B C13 H13A 109.5
C8 C13 H13C 109.5
H13B C13 H13C 109.5
H13A C13 H13C 109.5
C10 C9 C8 120.70(13)
C10 C9 H9 119.6
C8 C9 H9 119.6
C11 C10 C9 119.88(13)
C11 C10 H10 120.1
C9 C10 H10 120.1
C10 C11 C12 120.58(14)
C10 C11 H11 119.7
C12 C11 H11 119.7
C11 C12 C7 119.87(12)
C11 C12 C14 119.37(12)
C7 C12 C14 120.76(11)
C12 C14 H14A 109.5
C12 C14 H14B 109.5
H14A C14 H14B 109.5
C12 C14 H14C 109.5
H14A C14 H14C 109.5
H14B C14 H14C 109.5
B1 N1 B3 122.31(9)
B1 N1 C1 119.28(9)
B3 N1 C1 118.40(9)
C6 C1 C2 119.24(11)
C6 C1 N1 121.06(10)
C2 C1 N1 119.70(11)
C1 C2 C3 120.21(13)
C1 C2 H2 119.9
C3 C2 H2 119.9
C4 C3 C2 120.43(13)
C4 C3 H3 119.8
C2 C3 H3 119.8
C5 C4 C3 119.39(12)
C5 C4 H4 120.3
C3 C4 H4 120.3
C4 C5 C6 120.58(13)
C4 C5 H5 119.7
C6 C5 H5 119.7
C1 C6 C5 120.15(12)
C1 C6 H6 119.9
C5 C6 H6 119.9

loop_
_geom_bond_atom_site_label_1
_geom_bond_atom_site_label_2
_geom_bond_distance
C42 C40 1.510(2)
C42 H42A 0.9800
C42 H42B 0.9800
C42 H42C 0.9800
C40 C39 1.3956(18)
C40 C35 1.4185(17)
C39 C38 1.394(3)
C39 H39 0.9500
C38 C37 1.391(2)
C38 H38 0.9500
C37 C36 1.4015(18)
C37 H37 0.9500
C36 C35 1.4111(16)
C36 C41 1.513(2)
C41 H41B 0.9800
C41 H41A 0.9800
C41 H41C 0.9800
C35 B3 1.5797(16)
B3 N3 1.4477(15)
B3 N1 1.4486(15)
N3 C29 1.4475(14)
N3 B2 1.4500(15)
C29 C30 1.3959(15)
C29 C34 1.3995(15)
C30 C31 1.3992(17)
C30 H30 0.9500
C31 C32 1.3980(19)
C31 H31 0.9500
C32 C33 1.3887(18)
C32 H32 0.9500
C33 C34 1.3955(17)
C33 H33 0.9500
C34 H34 0.9500
B2 N2 1.4480(15)
B2 C21 1.5845(17)
C21 C26 1.4078(16)
C21 C22 1.4212(15)
C22 C23 1.4023(16)
C22 C27 1.5104(17)
C27 H27B 0.9800
C27 H27A 0.9800
C27 H27C 0.9800
C23 C24 1.3949(19)
C23 H23 0.9500
C24 C25 1.3922(18)
C24 H24 0.9500
C25 C26 1.4048(16)
C25 H25 0.9500
C26 C28 1.5141(17)
C28 H28C 0.9800
C28 H28B 0.9800
C28 H28A 0.9800
N2 C15 1.4481(14)
N2 B1 1.4491(15)
C15 C20 1.3970(16)
C15 C16 1.3981(16)
C20 C19 1.3968(17)
C20 H20 0.9500
C19 C18 1.3957(19)
C19 H19 0.9500
C18 C17 1.3959(19)
C18 H18 0.9500
C17 C16 1.3999(16)
C17 H17 0.9500
C16 H16 0.9500
B1 N1 1.4444(15)
B1 C7 1.5841(17)
C7 C12 1.4117(16)
C7 C8 1.4134(16)
C8 C9 1.3982(19)
C8 C13 1.514(2)
C13 H13B 0.9800
C13 H13A 0.9800
C13 H13C 0.9800
C9 C10 1.392(3)
C9 H9 0.9500
C10 C11 1.391(2)
C10 H10 0.9500
C11 C12 1.4004(17)
C11 H11 0.9500
C12 C14 1.5148(19)
C14 H14A 0.9800
C14 H14B 0.9800
C14 H14C 0.9800
N1 C1 1.4506(14)
C1 C6 1.3947(17)
C1 C2 1.3984(16)
C2 C3 1.3984(19)
C2 H2 0.9500
C3 C4 1.391(2)
C3 H3 0.9500
C4 C5 1.389(2)
C4 H4 0.9500
C5 C6 1.3994(17)
C5 H5 0.9500
C6 H6 0.9500

loop_
_geom_torsion_atom_site_label_1
_geom_torsion_atom_site_label_2
_geom_torsion_atom_site_label_3
_geom_torsion_atom_site_label_4
_geom_torsion
C35 C40 C39 C38 -1.5(2)
C42 C40 C39 C38 178.17(13)
C40 C39 C38 C37 -0.4(2)
C39 C38 C37 C36 1.8(2)
C38 C37 C36 C35 -1.2(2)
C38 C37 C36 C41 178.75(14)
C37 C36 C35 C40 -0.78(18)
C41 C36 C35 C40 179.30(12)
C37 C36 C35 B3 179.36(12)
C41 C36 C35 B3 -0.56(19)
C39 C40 C35 C36 2.11(18)
C42 C40 C35 C36 -177.60(12)
C39 C40 C35 B3 -178.02(12)
C42 C40 C35 B3 2.27(17)
C36 C35 B3 N3 82.12(15)
C40 C35 B3 N3 -97.74(13)
C36 C35 B3 N1 -99.45(13)
C40 C35 B3 N1 80.69(14)
N1 B3 N3 C29 175.17(9)
C35 B3 N3 C29 -6.35(15)
N1 B3 N3 B2 -3.53(15)
C35 B3 N3 B2 174.96(10)
B3 N3 C29 C30 -105.18(12)
B2 N3 C29 C30 73.55(14)
B3 N3 C29 C34 73.06(14)
B2 N3 C29 C34 -108.21(12)
C34 C29 C30 C31 -1.47(18)
N3 C29 C30 C31 176.78(11)
C29 C30 C31 C32 0.2(2)
C30 C31 C32 C33 1.0(2)
C31 C32 C33 C34 -0.9(2)
C32 C33 C34 C29 -0.43(19)
C30 C29 C34 C33 1.60(18)
N3 C29 C34 C33 -176.65(11)
C29 N3 B2 N2 174.16(9)
B3 N3 B2 N2 -7.18(15)
C29 N3 B2 C21 -9.82(14)
B3 N3 B2 C21 168.83(10)
N2 B2 C21 C26 -108.63(13)
N3 B2 C21 C26 75.59(14)
N2 B2 C21 C22 76.56(13)
N3 B2 C21 C22 -99.22(12)
C26 C21 C22 C23 -1.68(16)
B2 C21 C22 C23 173.34(10)
C26 C21 C22 C27 179.05(10)
B2 C21 C22 C27 -5.93(15)
C21 C22 C23 C24 1.13(17)
C27 C22 C23 C24 -179.59(11)
C22 C23 C24 C25 0.19(18)
C23 C24 C25 C26 -0.96(18)
C24 C25 C26 C21 0.39(17)
C24 C25 C26 C28 179.13(11)
C22 C21 C26 C25 0.93(16)
B2 C21 C26 C25 -173.81(10)
C22 C21 C26 C28 -177.78(10)
B2 C21 C26 C28 7.47(16)
N3 B2 N2 C15 -167.29(9)
C21 B2 N2 C15 16.80(15)
N3 B2 N2 B1 12.56(15)
C21 B2 N2 B1 -163.35(10)
B2 N2 C15 C20 66.58(14)
B1 N2 C15 C20 -113.28(12)
B2 N2 C15 C16 -114.81(12)
B1 N2 C15 C16 65.34(14)
C16 C15 C20 C19 -0.06(18)
N2 C15 C20 C19 178.59(11)
C15 C20 C19 C18 0.6(2)
C20 C19 C18 C17 -0.6(2)
C19 C18 C17 C16 0.0(2)
C20 C15 C16 C17 -0.52(18)
N2 C15 C16 C17 -179.13(11)
C18 C17 C16 C15 0.6(2)
B2 N2 B1 N1 -6.83(15)
C15 N2 B1 N1 173.02(9)
B2 N2 B1 C7 172.95(10)
C15 N2 B1 C7 -7.21(15)
N1 B1 C7 C12 -96.84(13)
N2 B1 C7 C12 83.40(14)
N1 B1 C7 C8 82.20(14)
N2 B1 C7 C8 -97.56(13)
C12 C7 C8 C9 -0.33(17)
B1 C7 C8 C9 -179.39(11)
C12 C7 C8 C13 -179.09(12)
B1 C7 C8 C13 1.85(17)
C7 C8 C9 C10 0.4(2)
C13 C8 C9 C10 179.14(13)
C8 C9 C10 C11 -0.1(2)
C9 C10 C11 C12 -0.3(2)
C10 C11 C12 C7 0.3(2)
C10 C11 C12 C14 179.78(13)
C8 C7 C12 C11 0.01(17)
B1 C7 C12 C11 179.06(11)
C8 C7 C12 C14 -179.48(11)
B1 C7 C12 C14 -0.43(17)
N2 B1 N1 B3 -4.76(15)
C7 B1 N1 B3 175.46(9)
N2 B1 N1 C1 176.39(9)
C7 B1 N1 C1 -3.39(14)
N3 B3 N1 B1 9.75(15)
C35 B3 N1 B1 -168.76(10)
N3 B3 N1 C1 -171.39(9)
C35 B3 N1 C1 10.10(14)
B1 N1 C1 C6 75.16(14)
B3 N1 C1 C6 -103.74(13)
B1 N1 C1 C2 -104.54(13)
B3 N1 C1 C2 76.57(14)
C6 C1 C2 C3 -0.3(2)
N1 C1 C2 C3 179.42(12)
C1 C2 C3 C4 0.5(2)
C2 C3 C4 C5 -0.1(2)
C3 C4 C5 C6 -0.5(2)
C2 C1 C6 C5 -0.35(19)
N1 C1 C6 C5 179.96(11)
C4 C5 C6 C1 0.8(2)
